data_2226134
loop_
_publ_author_name
'Ho, Soo Yei'
'Tiekink, Edward R. T.'

_publ_section_title
;
 [\m-1,2-Bis(diphenylphosphino)methane-\k^2^<i>P</i>:<i>P</i>']bis{[(<i>Z</i>)-<i>O</i>-ethyl
 <i>N</i>-(4-nitrophenyl)thiocarbamato-\k<i>S</i>]gold(I)}
;
_journal_coeditor_code HB5435
_journal_issue 6
_journal_name_full 'Acta Crystallographica Section E'
_journal_page_first m622
_journal_page_last m623
_journal_paper_doi 10.1107/S1600536810016326
_journal_volume 66
_journal_year 2010
_chemical_formula_iupac '[Au2 (C9 H9 N2 O3 S1)2 (C25 H22 P2)]'
_chemical_formula_moiety 'C43 H40 Au2 N4 O6 P2 S2'
_chemical_formula_sum 'C43 H40 Au2 N4 O6 P2 S2'
_chemical_formula_weight 1228.83
_chemical_name_systematic
;
[\m-1,2-Bis(diphenylphosphino)methane-
\k^2^<i>P</i>:<i>P</i>']bis{[(<i>Z</i>)-<i>O</i>-ethyl
<i>N</i>-(4-nitrophenyl)thiocarbamato-\k<i>S</i>]gold(I)}
;
_space_group_IT_number 15
_symmetry_cell_setting monoclinic
_symmetry_space_group_name_Hall '-I 2ya'
_symmetry_space_group_name_H-M 'I 1 2/a 1'
_atom_sites_solution_hydrogens geom
_atom_sites_solution_primary direct
_atom_sites_solution_secondary difmap
_audit_creation_method SHELXL-97
_cell_angle_alpha 90
_cell_angle_beta 110.252(9)
_cell_angle_gamma 90
_cell_formula_units_Z 8
_cell_length_a 24.400(3)
_cell_length_b 16.1419(16)
_cell_length_c 24.594(2)
_cell_measurement_reflns_used 5597
_cell_measurement_temperature 223(2)
_cell_measurement_theta_max 24.2
_cell_measurement_theta_min 2.5
_cell_volume 9087.8(17)
_computing_cell_refinement 'SAINT (Bruker, 2000)'
_computing_data_collection 'SMART (Bruker, 2000)'
_computing_data_reduction 'SAINT (Bruker, 2000)'
_computing_molecular_graphics 'ORTEP-3 (Farrugia, 1997) and DIAMOND (Brandenburg, 2006)'
_computing_publication_material 'publCIF (Westrip, 2010)'
_computing_structure_refinement 'SHELXL97 (Sheldrick, 2008)'
_computing_structure_solution 'PATTY in DIRDIF92 (Beurskens <i>et al.</i>,  1992)'
_diffrn_ambient_temperature 223(2)
_diffrn_measured_fraction_theta_full 1.000
_diffrn_measured_fraction_theta_max 1.000
_diffrn_measurement_device_type 'Bruker SMART CCD'
_diffrn_measurement_method '\w scans'
_diffrn_radiation_monochromator graphite
_diffrn_radiation_source 'fine-focus sealed tube'
_diffrn_radiation_type MoK\a
_diffrn_radiation_wavelength 0.71069
_diffrn_reflns_av_R_equivalents 0.053
_diffrn_reflns_av_sigmaI/netI 0.062
_diffrn_reflns_limit_h_max 31
_diffrn_reflns_limit_h_min -27
_diffrn_reflns_limit_k_max 20
_diffrn_reflns_limit_k_min -20
_diffrn_reflns_limit_l_max 24
_diffrn_reflns_limit_l_min -31
_diffrn_reflns_number 31967
_diffrn_reflns_theta_full 27.5
_diffrn_reflns_theta_max 27.5
_diffrn_reflns_theta_min 1.5
_diffrn_standards_decay_% 0
_diffrn_standards_number 0
_exptl_absorpt_coefficient_mu 6.662
_exptl_absorpt_correction_T_max 1
_exptl_absorpt_correction_T_min 0.445
_exptl_absorpt_correction_type multi-scan
_exptl_absorpt_process_details '(SADABS; Bruker, 2000)'
_exptl_crystal_colour yellow
_exptl_crystal_density_diffrn 1.796
_exptl_crystal_density_method 'not measured'
_exptl_crystal_description block
_exptl_crystal_F_000 4751
_exptl_crystal_size_max 0.31
_exptl_crystal_size_mid 0.13
_exptl_crystal_size_min 0.05
_refine_diff_density_max 1.52
_refine_diff_density_min -1.19
_refine_ls_extinction_method none
_refine_ls_goodness_of_fit_ref 1.02
_refine_ls_hydrogen_treatment constr
_refine_ls_matrix_type full
_refine_ls_number_parameters 549
_refine_ls_number_reflns 10427
_refine_ls_number_restraints 28
_refine_ls_restrained_S_all 1.02
_refine_ls_R_factor_all 0.059
_refine_ls_R_factor_gt 0.039
_refine_ls_shift/su_max 0.001
_refine_ls_shift/su_mean 0.000
_refine_ls_structure_factor_coef Fsqd
_refine_ls_weighting_details 'calc w=1/[\s^2^(Fo^2^)+(0.0567P)^2^] where P=(Fo^2^+2Fc^2^)/3'
_refine_ls_weighting_scheme calc
_refine_ls_wR_factor_gt 0.091
_refine_ls_wR_factor_ref 0.110
_reflns_number_gt 7923
_reflns_number_total 10427
_reflns_threshold_expression I>2\s(I)
_cod_data_source_file hb5435.cif
_cod_data_source_block I
_cod_original_cell_volume 9087.9(16)
_cod_original_sg_symbol_H-M 'I 2/a'
_cod_database_code 2226134
_cod_database_fobs_code 2226134

loop_
_symmetry_equiv_pos_as_xyz
'x, y, z'
'-x+1/2, y, -z'
'x+1/2, y+1/2, z+1/2'
'-x+1, y+1/2, -z+1/2'
'-x, -y, -z'
'x-1/2, -y, z'
'-x+1/2, -y+1/2, -z+1/2'
'x, -y+1/2, z+1/2'

loop_
_atom_site_type_symbol
_atom_site_label
_atom_site_fract_x
_atom_site_fract_y
_atom_site_fract_z
_atom_site_U_iso_or_equiv
_atom_site_adp_type
_atom_site_calc_flag
_atom_site_refinement_flags
_atom_site_occupancy
_atom_site_disorder_assembly
_atom_site_disorder_group
Au Au1 1.009521(10) 0.859132(13) 0.324297(11) 0.03469(8) Uani d . 1 . .
Au Au2 0.879170(10) 0.815714(13) 0.237856(11) 0.03270(8) Uani d . 1 . .
S S1 0.99717(8) 0.99888(10) 0.33639(8) 0.0448(4) Uani d . 1 A .
S S2 0.84758(7) 0.93438(9) 0.18429(8) 0.0408(4) Uani d . 1 . .
P P1 1.03352(6) 0.72491(9) 0.31943(7) 0.0290(3) Uani d . 1 . .
P P2 0.90430(7) 0.69252(9) 0.28151(7) 0.0288(3) Uani d . 1 . .
O O2 0.9091(3) 1.4064(3) 0.3450(3) 0.0745(18) Uani d . 1 . .
O O3 0.9791(3) 1.4426(3) 0.3166(3) 0.0731(17) Uani d . 1 . .
O O4 0.7826(2) 0.8134(3) 0.1245(2) 0.0553(14) Uani d . 1 . .
O O5 0.7025(4) 1.3205(4) 0.1153(3) 0.096(3) Uani d . 1 . .
O O6 0.7716(4) 1.3265(4) 0.0808(4) 0.111(3) Uani d . 1 . .
N N1 1.0713(3) 1.0927(3) 0.4211(3) 0.0595(18) Uani d . 1 A .
N N2 0.9560(3) 1.3930(3) 0.3388(3) 0.0514(16) Uani d . 1 . .
N N3 0.7433(2) 0.9417(4) 0.0988(3) 0.0548(17) Uani d . 1 . .
N N4 0.7390(4) 1.2877(4) 0.0992(3) 0.071(2) Uani d . 1 . .
C C1 1.0559(3) 1.0213(4) 0.4003(3) 0.0517(19) Uani d . 1 . .
C C2 1.0404(3) 1.1643(4) 0.3968(3) 0.0430(17) Uani d . 1 . .
C C3 0.9831(3) 1.1771(4) 0.3941(3) 0.0470(17) Uani d . 1 A .
H H3 0.9633 1.1343 0.4055 0.056 Uiso calc R 1 . .
C C4 0.9546(3) 1.2513(4) 0.3751(3) 0.0421(16) Uani d . 1 . .
H H4 0.9160 1.2596 0.3735 0.051 Uiso calc R 1 A .
C C5 0.9849(3) 1.3130(3) 0.3584(3) 0.0366(14) Uani d . 1 A .
C C6 1.0423(3) 1.3030(4) 0.3607(3) 0.0422(16) Uani d . 1 . .
H H6 1.0622 1.3460 0.3496 0.051 Uiso calc R 1 A .
C C7 1.0689(3) 1.2284(4) 0.3796(3) 0.0458(16) Uani d . 1 A .
H H7 1.1075 1.2202 0.3810 0.055 Uiso calc R 1 . .
O O1 1.0910(5) 0.9539(9) 0.4226(5) 0.053(3) Uani d PD 0.679(16) A 1
C C8 1.1390(6) 0.9687(10) 0.4772(5) 0.071(4) Uani d PDU 0.679(16) A 1
H H8A 1.1583 1.0211 0.4749 0.085 Uiso calc PR 0.679(16) A 1
H H8B 1.1679 0.9241 0.4840 0.085 Uiso calc PR 0.679(16) A 1
C C9 1.1167(9) 0.9720(13) 0.5257(9) 0.129(7) Uani d PDU 0.679(16) A 1
H H9A 1.0805 1.0033 0.5140 0.194 Uiso calc PR 0.679(16) A 1
H H9B 1.1453 0.9986 0.5587 0.194 Uiso calc PR 0.679(16) A 1
H H9C 1.1094 0.9161 0.5361 0.194 Uiso calc PR 0.679(16) A 1
O O1A 1.0752(12) 0.955(2) 0.4357(11) 0.053(3) Uani d PD 0.321(16) A 2
C C8A 1.1194(13) 0.962(3) 0.4932(13) 0.071(4) Uani d PDU 0.321(16) A 2
H H8C 1.1197 0.9118 0.5154 0.085 Uiso calc PR 0.321(16) A 2
H H8D 1.1104 1.0092 0.5139 0.085 Uiso calc PR 0.321(16) A 2
C C9A 1.1774(18) 0.974(3) 0.488(2) 0.129(7) Uani d PDU 0.321(16) A 2
H H9D 1.1897 0.9235 0.4746 0.194 Uiso calc PR 0.321(16) A 2
H H9E 1.2055 0.9895 0.5254 0.194 Uiso calc PR 0.321(16) A 2
H H9F 1.1751 1.0184 0.4603 0.194 Uiso calc PR 0.321(16) A 2
C C10 0.7841(3) 0.8975(4) 0.1301(3) 0.0420(16) Uani d . 1 . .
C C11 0.7461(3) 1.0285(4) 0.1030(3) 0.0500(19) Uani d . 1 . .
C C12 0.7136(3) 1.0705(4) 0.1311(3) 0.0457(17) Uani d . 1 . .
H H12 0.6928 1.0406 0.1504 0.055 Uiso calc R 1 . .
C C13 0.7120(3) 1.1557(5) 0.1307(3) 0.0523(18) Uani d . 1 . .
H H13 0.6905 1.1844 0.1499 0.063 Uiso calc R 1 . .
C C14 0.7421(3) 1.1983(4) 0.1020(3) 0.0501(19) Uani d . 1 . .
C C15 0.7755(4) 1.1598(5) 0.0743(4) 0.064(2) Uani d . 1 . .
H H15 0.7970 1.1910 0.0564 0.076 Uiso calc R 1 . .
C C16 0.7768(3) 1.0742(5) 0.0736(4) 0.060(2) Uani d . 1 . .
H H16 0.7981 1.0465 0.0537 0.072 Uiso calc R 1 . .
C C17 0.7306(4) 0.7781(5) 0.0805(4) 0.073(3) Uani d . 1 . .
H H17A 0.7252 0.8022 0.0425 0.087 Uiso calc R 1 . .
H H17B 0.6957 0.7900 0.0903 0.087 Uiso calc R 1 . .
C C18 0.7394(5) 0.6876(5) 0.0793(5) 0.105(4) Uani d . 1 . .
H H18A 0.7737 0.6764 0.0689 0.157 Uiso calc R 1 . .
H H18B 0.7054 0.6624 0.0508 0.157 Uiso calc R 1 . .
H H18C 0.7450 0.6644 0.1172 0.157 Uiso calc R 1 . .
C C19 0.9736(2) 0.6572(3) 0.2764(3) 0.0286(12) Uani d . 1 . .
H H19A 0.9712 0.6578 0.2358 0.034 Uiso calc R 1 . .
H H19B 0.9814 0.6001 0.2907 0.034 Uiso calc R 1 . .
C C20 1.0897(2) 0.7147(4) 0.2871(3) 0.0292(12) Uani d . 1 . .
C C21 1.1218(3) 0.7832(4) 0.2835(3) 0.0387(14) Uani d . 1 . .
H H21 1.1139 0.8347 0.2970 0.046 Uiso calc R 1 . .
C C22 1.1651(3) 0.7771(4) 0.2603(3) 0.0447(16) Uani d . 1 . .
H H22 1.1870 0.8243 0.2584 0.054 Uiso calc R 1 . .
C C23 1.1770(3) 0.7024(4) 0.2398(3) 0.0461(17) Uani d . 1 . .
H H23 1.2065 0.6991 0.2234 0.055 Uiso calc R 1 . .
C C24 1.1458(3) 0.6324(4) 0.2431(3) 0.0434(16) Uani d . 1 . .
H H24 1.1542 0.5812 0.2296 0.052 Uiso calc R 1 . .
C C25 1.1021(3) 0.6386(4) 0.2667(3) 0.0377(14) Uani d . 1 . .
H H25 1.0805 0.5913 0.2689 0.045 Uiso calc R 1 . .
C C26 1.0615(3) 0.6760(4) 0.3902(3) 0.0346(14) Uani d . 1 . .
C C27 1.0727(3) 0.7253(5) 0.4402(3) 0.0447(16) Uani d . 1 . .
H H27 1.0668 0.7829 0.4369 0.054 Uiso calc R 1 . .
C C28 1.0923(3) 0.6884(6) 0.4935(3) 0.061(2) Uani d . 1 . .
H H28 1.1002 0.7213 0.5269 0.073 Uiso calc R 1 . .
C C29 1.1006(3) 0.6060(6) 0.4992(3) 0.061(2) Uani d . 1 . .
H H29 1.1136 0.5820 0.5363 0.074 Uiso calc R 1 . .
C C30 1.0899(3) 0.5563(5) 0.4507(3) 0.0519(19) Uani d . 1 . .
H H30 1.0957 0.4987 0.4551 0.062 Uiso calc R 1 . .
C C31 1.0707(3) 0.5910(4) 0.3953(3) 0.0413(15) Uani d . 1 . .
H H31 1.0642 0.5578 0.3623 0.050 Uiso calc R 1 . .
C C32 0.8515(2) 0.6121(4) 0.2458(3) 0.0328(13) Uani d . 1 . .
C C33 0.8615(3) 0.5573(4) 0.2072(3) 0.0415(16) Uani d . 1 . .
H H33 0.8973 0.5578 0.2006 0.050 Uiso calc R 1 . .
C C34 0.8178(3) 0.5010(4) 0.1779(3) 0.0481(17) Uani d . 1 . .
H H34 0.8242 0.4634 0.1515 0.058 Uiso calc R 1 . .
C C35 0.7657(3) 0.4999(4) 0.1874(3) 0.055(2) Uani d . 1 . .
H H35 0.7364 0.4623 0.1670 0.066 Uiso calc R 1 . .
C C36 0.7564(4) 0.5527(5) 0.2257(4) 0.062(2) Uani d . 1 . .
H H36 0.7208 0.5513 0.2324 0.075 Uiso calc R 1 . .
C C37 0.7994(3) 0.6095(5) 0.2554(4) 0.0527(19) Uani d . 1 . .
H H37 0.7927 0.6461 0.2822 0.063 Uiso calc R 1 . .
C C38 0.9131(2) 0.6901(3) 0.3575(3) 0.0315(13) Uani d . 1 . .
C C39 0.9128(3) 0.7625(4) 0.3875(3) 0.0413(15) Uani d . 1 . .
H H39 0.9056 0.8133 0.3675 0.050 Uiso calc R 1 . .
C C40 0.9232(3) 0.7613(5) 0.4467(3) 0.0521(19) Uani d . 1 . .
H H40 0.9224 0.8109 0.4665 0.063 Uiso calc R 1 . .
C C41 0.9344(3) 0.6881(5) 0.4761(3) 0.054(2) Uani d . 1 . .
H H41 0.9424 0.6876 0.5163 0.065 Uiso calc R 1 . .
C C42 0.9342(3) 0.6141(5) 0.4468(3) 0.056(2) Uani d . 1 . .
H H42 0.9413 0.5637 0.4672 0.067 Uiso calc R 1 . .
C C43 0.9234(3) 0.6149(4) 0.3873(3) 0.0415(15) Uani d . 1 . .
H H43 0.9232 0.5651 0.3673 0.050 Uiso calc R 1 . .

loop_
_atom_site_aniso_label
_atom_site_aniso_U_11
_atom_site_aniso_U_22
_atom_site_aniso_U_33
_atom_site_aniso_U_12
_atom_site_aniso_U_13
_atom_site_aniso_U_23
Au1 0.03798(14) 0.02598(12) 0.03917(15) 0.00068(9) 0.01218(11) -0.00119(10)
Au2 0.03173(13) 0.02833(12) 0.03663(14) 0.00304(9) 0.01005(10) 0.00221(10)
S1 0.0507(10) 0.0294(8) 0.0440(10) 0.0059(7) 0.0033(8) -0.0017(7)
S2 0.0376(8) 0.0290(7) 0.0470(10) 0.0019(6) 0.0034(7) 0.0043(7)
P1 0.0299(7) 0.0259(7) 0.0310(8) -0.0013(6) 0.0102(6) 0.0011(6)
P2 0.0301(8) 0.0263(7) 0.0300(8) -0.0007(6) 0.0105(6) -0.0013(6)
O2 0.058(4) 0.046(3) 0.119(6) 0.014(3) 0.030(4) -0.007(3)
O3 0.085(4) 0.040(3) 0.088(5) 0.002(3) 0.023(4) 0.014(3)
O4 0.047(3) 0.039(3) 0.065(4) 0.001(2) 0.000(3) -0.002(2)
O5 0.152(7) 0.048(4) 0.078(5) 0.023(4) 0.028(5) 0.001(3)
O6 0.141(7) 0.057(4) 0.117(7) -0.035(4) 0.023(6) 0.013(4)
N1 0.064(4) 0.028(3) 0.064(4) 0.005(3) -0.007(3) -0.005(3)
N2 0.057(4) 0.030(3) 0.057(4) 0.001(3) 0.007(3) -0.001(3)
N3 0.039(3) 0.046(3) 0.062(4) 0.005(3) -0.005(3) 0.001(3)
N4 0.098(6) 0.043(4) 0.049(4) -0.004(4) -0.006(4) -0.001(3)
C1 0.053(4) 0.032(3) 0.057(5) 0.012(3) 0.002(4) 0.003(3)
C2 0.057(4) 0.029(3) 0.033(4) 0.007(3) 0.003(3) -0.005(3)
C3 0.057(4) 0.034(3) 0.053(5) -0.008(3) 0.024(4) -0.004(3)
C4 0.041(4) 0.036(3) 0.045(4) -0.008(3) 0.010(3) -0.014(3)
C5 0.045(4) 0.028(3) 0.035(4) 0.003(3) 0.011(3) -0.005(3)
C6 0.063(4) 0.034(3) 0.038(4) -0.006(3) 0.028(3) -0.005(3)
C7 0.040(4) 0.048(4) 0.051(4) 0.002(3) 0.018(3) -0.007(3)
O1 0.052(7) 0.036(3) 0.055(6) 0.020(5) -0.003(4) -0.005(5)
C8 0.070(7) 0.061(5) 0.071(6) 0.016(5) 0.008(5) 0.005(5)
C9 0.137(9) 0.116(8) 0.122(9) 0.011(6) 0.028(6) 0.001(6)
O1A 0.052(7) 0.036(3) 0.055(6) 0.020(5) -0.003(4) -0.005(5)
C8A 0.070(7) 0.061(5) 0.071(6) 0.016(5) 0.008(5) 0.005(5)
C9A 0.137(9) 0.116(8) 0.122(9) 0.011(6) 0.028(6) 0.001(6)
C10 0.038(3) 0.034(3) 0.049(4) 0.000(3) 0.009(3) 0.005(3)
C11 0.030(3) 0.045(4) 0.061(5) 0.009(3) -0.003(3) 0.013(4)
C12 0.044(4) 0.048(4) 0.039(4) -0.001(3) 0.008(3) 0.004(3)
C13 0.054(5) 0.058(4) 0.041(4) 0.006(4) 0.012(4) -0.006(4)
C14 0.047(4) 0.042(4) 0.045(4) 0.002(3) -0.004(3) 0.006(3)
C15 0.047(4) 0.064(5) 0.075(6) -0.011(4) 0.014(4) 0.014(5)
C16 0.039(4) 0.066(5) 0.076(6) 0.011(4) 0.021(4) -0.002(4)
C17 0.056(5) 0.061(5) 0.077(6) -0.006(4) -0.008(5) -0.010(5)
C18 0.108(9) 0.053(5) 0.126(11) -0.011(5) 0.005(8) -0.025(6)
C19 0.031(3) 0.026(3) 0.029(3) -0.001(2) 0.011(2) -0.001(2)
C20 0.022(3) 0.035(3) 0.029(3) -0.002(2) 0.007(2) 0.005(3)
C21 0.035(3) 0.036(3) 0.039(4) -0.002(3) 0.005(3) 0.001(3)
C22 0.036(3) 0.048(4) 0.048(4) -0.010(3) 0.013(3) 0.010(3)
C23 0.035(4) 0.057(4) 0.049(4) 0.001(3) 0.019(3) 0.008(3)
C24 0.044(4) 0.043(4) 0.048(4) 0.007(3) 0.023(3) 0.006(3)
C25 0.041(3) 0.031(3) 0.043(4) 0.002(3) 0.016(3) 0.000(3)
C26 0.025(3) 0.044(3) 0.032(3) -0.001(2) 0.005(3) 0.004(3)
C27 0.042(4) 0.052(4) 0.037(4) 0.000(3) 0.009(3) -0.001(3)
C28 0.056(5) 0.092(7) 0.026(4) 0.001(4) 0.003(3) -0.001(4)
C29 0.044(4) 0.097(7) 0.032(4) 0.002(4) -0.001(3) 0.027(4)
C30 0.044(4) 0.054(4) 0.054(5) 0.007(3) 0.012(4) 0.026(4)
C31 0.039(4) 0.041(3) 0.043(4) 0.004(3) 0.015(3) 0.008(3)
C32 0.029(3) 0.032(3) 0.037(3) 0.001(2) 0.010(3) 0.005(3)
C33 0.034(3) 0.036(3) 0.051(4) -0.001(3) 0.010(3) -0.007(3)
C34 0.051(4) 0.036(3) 0.049(4) -0.003(3) 0.006(3) -0.010(3)
C35 0.058(5) 0.041(4) 0.052(5) -0.021(3) 0.001(4) -0.002(4)
C36 0.052(5) 0.069(5) 0.070(6) -0.026(4) 0.026(4) -0.007(5)
C37 0.049(4) 0.057(4) 0.059(5) -0.012(4) 0.028(4) -0.006(4)
C38 0.029(3) 0.034(3) 0.033(3) -0.002(2) 0.011(3) -0.003(3)
C39 0.040(4) 0.043(4) 0.040(4) 0.002(3) 0.013(3) -0.003(3)
C40 0.055(4) 0.058(5) 0.044(4) -0.003(4) 0.019(4) -0.018(4)
C41 0.054(5) 0.076(6) 0.033(4) -0.005(4) 0.015(3) -0.003(4)
C42 0.066(5) 0.061(5) 0.042(4) -0.008(4) 0.021(4) 0.013(4)
C43 0.054(4) 0.033(3) 0.044(4) -0.001(3) 0.025(3) 0.002(3)

loop_
_atom_type_symbol
_atom_type_description
_atom_type_scat_dispersion_real
_atom_type_scat_dispersion_imag
_atom_type_scat_source
C C 0.0030 0.0020 'International Tables Vol C Tables 4.2.6.8 and 6.1.1.4'
H H 0.0000 0.0000 'International Tables Vol C Tables 4.2.6.8 and 6.1.1.4'
Au Au -2.0130 8.8020 'International Tables Vol C Tables 4.2.6.8 and 6.1.1.4'
N N 0.0060 0.0030 'International Tables Vol C Tables 4.2.6.8 and 6.1.1.4'
O O 0.0110 0.0060 'International Tables Vol C Tables 4.2.6.8 and 6.1.1.4'
P P 0.1020 0.0940 'International Tables Vol C Tables 4.2.6.8 and 6.1.1.4'
S S 0.1250 0.1230 'International Tables Vol C Tables 4.2.6.8 and 6.1.1.4'

loop_
_geom_angle_atom_site_label_1
_geom_angle_atom_site_label_2
_geom_angle_atom_site_label_3
_geom_angle_site_symmetry_1
_geom_angle_site_symmetry_3
_geom_angle
_geom_angle_publ_flag
P1 Au1 S1 . . 172.77(6) ?
P1 Au1 Au2 . . 88.36(4) ?
S1 Au1 Au2 . . 98.86(4) ?
P2 Au2 S2 . . 173.84(6) ?
P2 Au2 Au1 . . 80.42(4) ?
S2 Au2 Au1 . . 104.74(4) ?
C1 S1 Au1 . . 102.4(2) ?
C10 S2 Au2 . . 100.7(2) ?
C20 P1 C26 . . 106.9(3) ?
C20 P1 C19 . . 105.3(3) ?
C26 P1 C19 . . 104.7(3) ?
C20 P1 Au1 . . 111.07(19) ?
C26 P1 Au1 . . 112.6(2) ?
C19 P1 Au1 . . 115.60(19) ?
C38 P2 C32 . . 107.0(3) ?
C38 P2 C19 . . 106.5(3) ?
C32 P2 C19 . . 105.1(3) ?
C38 P2 Au2 . . 115.44(19) ?
C32 P2 Au2 . . 111.7(2) ?
C19 P2 Au2 . . 110.46(19) ?
C10 O4 C17 . . 116.5(5) ?
C1 N1 C2 . . 122.7(6) ?
O3 N2 O2 . . 122.6(6) ?
O3 N2 C5 . . 118.8(6) ?
O2 N2 C5 . . 118.6(6) ?
C10 N3 C11 . . 121.0(6) ?
O6 N4 O5 . . 122.9(8) ?
O6 N4 C14 . . 120.2(10) ?
O5 N4 C14 . . 116.9(9) ?
N1 C1 O1A . . 117.8(14) ?
N1 C1 O1 . . 120.2(8) ?
O1A C1 O1 . . 24.6(12) ?
N1 C1 S1 . . 125.9(5) ?
O1A C1 S1 . . 114.1(14) ?
O1 C1 S1 . . 113.3(7) ?
C3 C2 C7 . . 118.3(6) ?
C3 C2 N1 . . 122.0(7) ?
C7 C2 N1 . . 119.4(7) ?
C4 C3 C2 . . 121.6(6) ?
C4 C3 H3 . . 119.2 ?
C2 C3 H3 . . 119.2 ?
C3 C4 C5 . . 117.8(6) ?
C3 C4 H4 . . 121.1 ?
C5 C4 H4 . . 121.1 ?
C4 C5 C6 . . 122.5(6) ?
C4 C5 N2 . . 118.9(6) ?
C6 C5 N2 . . 118.6(6) ?
C7 C6 C5 . . 117.9(6) ?
C7 C6 H6 . . 121.1 ?
C5 C6 H6 . . 121.1 ?
C6 C7 C2 . . 121.9(6) ?
C6 C7 H7 . . 119.1 ?
C2 C7 H7 . . 119.1 ?
C1 O1 C8 . . 115.3(12) ?
O1 C8 C9 . . 110.1(17) ?
O1 C8 H8A . . 109.6 ?
C9 C8 H8A . . 109.6 ?
O1 C8 H8B . . 109.6 ?
C9 C8 H8B . . 109.6 ?
H8A C8 H8B . . 108.1 ?
C1 O1A C8A . . 123(3) ?
O1A C8A C9A . . 110(4) ?
O1A C8A H8C . . 109.7 ?
C9A C8A H8C . . 109.7 ?
O1A C8A H8D . . 109.7 ?
C9A C8A H8D . . 109.7 ?
H8C C8A H8D . . 108.2 ?
C8A C9A H9D . . 109.5 ?
C8A C9A H9E . . 109.5 ?
H9D C9A H9E . . 109.5 ?
C8A C9A H9F . . 109.5 ?
H9D C9A H9F . . 109.5 ?
H9E C9A H9F . . 109.5 ?
N3 C10 O4 . . 121.2(6) ?
N3 C10 S2 . . 125.3(5) ?
O4 C10 S2 . . 113.5(5) ?
C12 C11 N3 . . 120.0(7) ?
C12 C11 C16 . . 119.5(7) ?
N3 C11 C16 . . 120.2(7) ?
C13 C12 C11 . . 120.1(7) ?
C13 C12 H12 . . 120.0 ?
C11 C12 H12 . . 120.0 ?
C14 C13 C12 . . 119.2(7) ?
C14 C13 H13 . . 120.4 ?
C12 C13 H13 . . 120.4 ?
C13 C14 C15 . . 123.0(7) ?
C13 C14 N4 . . 119.9(8) ?
C15 C14 N4 . . 117.2(8) ?
C14 C15 C16 . . 118.5(8) ?
C14 C15 H15 . . 120.8 ?
C16 C15 H15 . . 120.8 ?
C15 C16 C11 . . 119.8(8) ?
C15 C16 H16 . . 120.1 ?
C11 C16 H16 . . 120.1 ?
O4 C17 C18 . . 107.7(7) ?
O4 C17 H17A . . 110.2 ?
C18 C17 H17A . . 110.2 ?
O4 C17 H17B . . 110.2 ?
C18 C17 H17B . . 110.2 ?
H17A C17 H17B . . 108.5 ?
C17 C18 H18A . . 109.5 ?
C17 C18 H18B . . 109.5 ?
H18A C18 H18B . . 109.5 ?
C17 C18 H18C . . 109.5 ?
H18A C18 H18C . . 109.5 ?
H18B C18 H18C . . 109.5 ?
P2 C19 P1 . . 110.1(3) ?
P2 C19 H19A . . 109.6 ?
P1 C19 H19A . . 109.6 ?
P2 C19 H19B . . 109.6 ?
P1 C19 H19B . . 109.6 ?
H19A C19 H19B . . 108.2 ?
C21 C20 C25 . . 118.9(6) ?
C21 C20 P1 . . 119.3(5) ?
C25 C20 P1 . . 121.8(4) ?
C22 C21 C20 . . 120.6(6) ?
C22 C21 H21 . . 119.7 ?
C20 C21 H21 . . 119.7 ?
C21 C22 C23 . . 120.5(6) ?
C21 C22 H22 . . 119.7 ?
C23 C22 H22 . . 119.7 ?
C22 C23 C24 . . 120.3(6) ?
C22 C23 H23 . . 119.9 ?
C24 C23 H23 . . 119.9 ?
C23 C24 C25 . . 119.2(6) ?
C23 C24 H24 . . 120.4 ?
C25 C24 H24 . . 120.4 ?
C24 C25 C20 . . 120.5(6) ?
C24 C25 H25 . . 119.8 ?
C20 C25 H25 . . 119.8 ?
C31 C26 C27 . . 120.2(6) ?
C31 C26 P1 . . 120.8(5) ?
C27 C26 P1 . . 119.0(5) ?
C28 C27 C26 . . 119.2(7) ?
C28 C27 H27 . . 120.4 ?
C26 C27 H27 . . 120.4 ?
C29 C28 C27 . . 121.4(8) ?
C29 C28 H28 . . 119.3 ?
C27 C28 H28 . . 119.3 ?
C28 C29 C30 . . 120.4(7) ?
C28 C29 H29 . . 119.8 ?
C30 C29 H29 . . 119.8 ?
C29 C30 C31 . . 120.4(7) ?
C29 C30 H30 . . 119.8 ?
C31 C30 H30 . . 119.8 ?
C26 C31 C30 . . 118.3(7) ?
C26 C31 H31 . . 120.8 ?
C30 C31 H31 . . 120.8 ?
C37 C32 C33 . . 119.6(6) ?
C37 C32 P2 . . 118.7(5) ?
C33 C32 P2 . . 121.5(5) ?
C32 C33 C34 . . 119.0(6) ?
C32 C33 H33 . . 120.5 ?
C34 C33 H33 . . 120.5 ?
C35 C34 C33 . . 120.7(7) ?
C35 C34 H34 . . 119.7 ?
C33 C34 H34 . . 119.7 ?
C36 C35 C34 . . 120.1(7) ?
C36 C35 H35 . . 119.9 ?
C34 C35 H35 . . 119.9 ?
C35 C36 C37 . . 120.3(7) ?
C35 C36 H36 . . 119.8 ?
C37 C36 H36 . . 119.8 ?
C32 C37 C36 . . 120.2(7) ?
C32 C37 H37 . . 119.9 ?
C36 C37 H37 . . 119.9 ?
C39 C38 C43 . . 119.4(6) ?
C39 C38 P2 . . 120.8(5) ?
C43 C38 P2 . . 119.8(5) ?
C38 C39 C40 . . 120.9(7) ?
C38 C39 H39 . . 119.6 ?
C40 C39 H39 . . 119.6 ?
C41 C40 C39 . . 119.9(7) ?
C41 C40 H40 . . 120.0 ?
C39 C40 H40 . . 120.0 ?
C40 C41 C42 . . 120.4(7) ?
C40 C41 H41 . . 119.8 ?
C42 C41 H41 . . 119.8 ?
C41 C42 C43 . . 120.0(7) ?
C41 C42 H42 . . 120.0 ?
C43 C42 H42 . . 120.0 ?
C38 C43 C42 . . 119.4(7) ?
C38 C43 H43 . . 120.3 ?
C42 C43 H43 . . 120.3 ?

loop_
_geom_bond_atom_site_label_1
_geom_bond_atom_site_label_2
_geom_bond_site_symmetry_2
_geom_bond_distance
_geom_bond_publ_flag
Au1 P1 . 2.2582(15) y
Au1 S1 . 2.3087(16) y
Au2 P2 . 2.2421(15) y
Au2 S2 . 2.3012(16) y
Au1 Au2 . 3.2320(5) n
S1 C1 . 1.759(8) ?
S2 C10 . 1.761(7) ?
P1 C20 . 1.815(6) ?
P1 C26 . 1.816(6) ?
P1 C19 . 1.839(6) ?
P2 C38 . 1.808(6) ?
P2 C32 . 1.826(6) ?
P2 C19 . 1.831(6) ?
O2 N2 . 1.224(8) ?
O3 N2 . 1.213(8) ?
O4 C10 . 1.364(7) ?
O4 C17 . 1.468(9) ?
O5 N4 . 1.215(11) ?
O6 N4 . 1.215(11) ?
N1 C1 . 1.264(9) ?
N1 C2 . 1.397(8) ?
N2 C5 . 1.470(8) ?
N3 C10 . 1.249(8) ?
N3 C11 . 1.405(9) ?
N4 C14 . 1.446(9) ?
C1 O1A . 1.35(4) ?
C1 O1 . 1.377(14) ?
C2 C3 . 1.391(10) ?
C2 C7 . 1.392(10) ?
C3 C4 . 1.382(9) ?
C3 H3 . 0.9400 ?
C4 C5 . 1.384(9) ?
C4 H4 . 0.9400 ?
C5 C6 . 1.391(9) ?
C6 C7 . 1.371(9) ?
C6 H6 . 0.9400 ?
C7 H7 . 0.9400 ?
O1 C8 . 1.465(9) ?
C8 C9 . 1.473(10) ?
C8 H8A . 0.9800 ?
C8 H8B . 0.9800 ?
C9 H9A . 0.9700 ?
C9 H9B . 0.9700 ?
C9 H9C . 0.9700 ?
O1A C8A . 1.455(10) ?
C8A C9A . 1.478(10) ?
C8A H8C . 0.9800 ?
C8A H8D . 0.9800 ?
C9A H9D . 0.9700 ?
C9A H9E . 0.9700 ?
C9A H9F . 0.9700 ?
C11 C12 . 1.395(10) ?
C11 C16 . 1.416(11) ?
C12 C13 . 1.376(10) ?
C12 H12 . 0.9400 ?
C13 C14 . 1.365(11) ?
C13 H13 . 0.9400 ?
C14 C15 . 1.378(12) ?
C15 C16 . 1.381(11) ?
C15 H15 . 0.9400 ?
C16 H16 . 0.9400 ?
C17 C18 . 1.479(11) ?
C17 H17A . 0.9800 ?
C17 H17B . 0.9800 ?
C18 H18A . 0.9700 ?
C18 H18B . 0.9700 ?
C18 H18C . 0.9700 ?
C19 H19A . 0.9800 ?
C19 H19B . 0.9800 ?
C20 C21 . 1.377(8) ?
C20 C25 . 1.399(8) ?
C21 C22 . 1.366(9) ?
C21 H21 . 0.9400 ?
C22 C23 . 1.376(10) ?
C22 H22 . 0.9400 ?
C23 C24 . 1.381(9) ?
C23 H23 . 0.9400 ?
C24 C25 . 1.383(9) ?
C24 H24 . 0.9400 ?
C25 H25 . 0.9400 ?
C26 C31 . 1.389(9) ?
C26 C27 . 1.410(9) ?
C27 C28 . 1.368(10) ?
C27 H27 . 0.9400 ?
C28 C29 . 1.346(12) ?
C28 H28 . 0.9400 ?
C29 C30 . 1.387(11) ?
C29 H29 . 0.9400 ?
C30 C31 . 1.395(9) ?
C30 H30 . 0.9400 ?
C31 H31 . 0.9400 ?
C32 C37 . 1.371(9) ?
C32 C33 . 1.381(9) ?
C33 C34 . 1.396(9) ?
C33 H33 . 0.9400 ?
C34 C35 . 1.368(10) ?
C34 H34 . 0.9400 ?
C35 C36 . 1.347(11) ?
C35 H35 . 0.9400 ?
C36 C37 . 1.394(10) ?
C36 H36 . 0.9400 ?
C37 H37 . 0.9400 ?
C38 C39 . 1.383(9) ?
C38 C43 . 1.394(9) ?
C39 C40 . 1.390(10) ?
C39 H39 . 0.9400 ?
C40 C41 . 1.362(11) ?
C40 H40 . 0.9400 ?
C41 C42 . 1.393(11) ?
C41 H41 . 0.9400 ?
C42 C43 . 1.396(10) ?
C42 H42 . 0.9400 ?
C43 H43 . 0.9400 ?

loop_
_geom_hbond_atom_site_label_D
_geom_hbond_atom_site_label_H
_geom_hbond_atom_site_label_A
_geom_hbond_site_symmetry_A
_geom_hbond_distance_DH
_geom_hbond_distance_HA
_geom_hbond_distance_DA
_geom_hbond_angle_DHA
C41 H41 Cg1 5_776 0.94 2.73 3.576(8) 151
C17 H17b Cg2 7_665 0.98 2.87 3.821(11) 163

loop_
_geom_torsion_atom_site_label_1
_geom_torsion_atom_site_label_2
_geom_torsion_atom_site_label_3
_geom_torsion_atom_site_label_4
_geom_torsion_site_symmetry_1
_geom_torsion_site_symmetry_2
_geom_torsion_site_symmetry_3
_geom_torsion_site_symmetry_4
_geom_torsion
_geom_torsion_publ_flag
P1 Au1 Au2 P2 . . . . 28.86(6) ?
S1 Au1 Au2 P2 . . . . -151.57(7) ?
P1 Au1 Au2 S2 . . . . -147.71(6) ?
S1 Au1 Au2 S2 . . . . 31.86(7) ?
P1 Au1 S1 C1 . . . . -22.7(6) ?
Au2 Au1 S1 C1 . . . . 160.7(3) ?
P2 Au2 S2 C10 . . . . 22.0(7) ?
Au1 Au2 S2 C10 . . . . 168.6(2) ?
S1 Au1 P1 C20 . . . . -59.6(6) ?
Au2 Au1 P1 C20 . . . . 117.0(2) ?
S1 Au1 P1 C26 . . . . 60.2(6) ?
Au2 Au1 P1 C26 . . . . -123.2(2) ?
S1 Au1 P1 C19 . . . . -18E1(10) ?
Au2 Au1 P1 C19 . . . . -2.9(2) ?
S2 Au2 P2 C38 . . . . -145.2(6) ?
Au1 Au2 P2 C38 . . . . 67.5(2) ?
S2 Au2 P2 C32 . . . . -22.6(6) ?
Au1 Au2 P2 C32 . . . . -170.0(2) ?
S2 Au2 P2 C19 . . . . 94.0(6) ?
Au1 Au2 P2 C19 . . . . -53.4(2) ?
C2 N1 C1 O1A . . . . -158.0(15) ?
C2 N1 C1 O1 . . . . 173.9(10) ?
C2 N1 C1 S1 . . . . 4.2(13) ?
Au1 S1 C1 N1 . . . . 171.7(8) ?
Au1 S1 C1 O1A . . . . -25.6(14) ?
Au1 S1 C1 O1 . . . . 1.4(9) ?
C1 N1 C2 C3 . . . . 63.0(12) ?
C1 N1 C2 C7 . . . . -123.0(9) ?
C7 C2 C3 C4 . . . . -0.2(11) ?
N1 C2 C3 C4 . . . . 173.8(7) ?
C2 C3 C4 C5 . . . . 0.3(11) ?
C3 C4 C5 C6 . . . . -0.6(10) ?
C3 C4 C5 N2 . . . . -179.1(6) ?
O3 N2 C5 C4 . . . . -169.8(6) ?
O2 N2 C5 C4 . . . . 9.5(10) ?
O3 N2 C5 C6 . . . . 11.7(10) ?
O2 N2 C5 C6 . . . . -169.1(6) ?
C4 C5 C6 C7 . . . . 0.9(10) ?
N2 C5 C6 C7 . . . . 179.4(6) ?
C5 C6 C7 C2 . . . . -0.8(10) ?
C3 C2 C7 C6 . . . . 0.5(10) ?
N1 C2 C7 C6 . . . . -173.7(7) ?
N1 C1 O1 C8 . . . . 11.6(19) ?
O1A C1 O1 C8 . . . . -80(4) ?
S1 C1 O1 C8 . . . . -177.5(11) ?
C1 O1 C8 C9 . . . . 76.0(19) ?
N1 C1 O1A C8A . . . . -10(4) ?
O1 C1 O1A C8A . . . . 93(5) ?
S1 C1 O1A C8A . . . . -174(2) ?
C1 O1A C8A C9A . . . . -74(4) ?
C11 N3 C10 O4 . . . . -177.3(7) ?
C11 N3 C10 S2 . . . . 2.8(12) ?
C17 O4 C10 N3 . . . . -0.6(11) ?
C17 O4 C10 S2 . . . . 179.3(6) ?
Au2 S2 C10 N3 . . . . 161.0(7) ?
Au2 S2 C10 O4 . . . . -18.9(6) ?
C10 N3 C11 C12 . . . . -104.3(9) ?
C10 N3 C11 C16 . . . . 82.4(10) ?
N3 C11 C12 C13 . . . . -174.0(6) ?
C16 C11 C12 C13 . . . . -0.6(11) ?
C11 C12 C13 C14 . . . . 0.7(11) ?
C12 C13 C14 C15 . . . . -1.8(12) ?
C12 C13 C14 N4 . . . . 177.7(7) ?
O6 N4 C14 C13 . . . . 169.9(8) ?
O5 N4 C14 C13 . . . . -11.0(11) ?
O6 N4 C14 C15 . . . . -10.6(11) ?
O5 N4 C14 C15 . . . . 168.5(8) ?
C13 C14 C15 C16 . . . . 2.7(12) ?
N4 C14 C15 C16 . . . . -176.7(7) ?
C14 C15 C16 C11 . . . . -2.6(12) ?
C12 C11 C16 C15 . . . . 1.6(11) ?
N3 C11 C16 C15 . . . . 175.0(7) ?
C10 O4 C17 C18 . . . . 176.7(8) ?
C38 P2 C19 P1 . . . . -58.8(4) ?
C32 P2 C19 P1 . . . . -172.1(3) ?
Au2 P2 C19 P1 . . . . 67.2(3) ?
C20 P1 C19 P2 . . . . -155.5(3) ?
C26 P1 C19 P2 . . . . 92.0(3) ?
Au1 P1 C19 P2 . . . . -32.5(4) ?
C26 P1 C20 C21 . . . . -106.5(5) ?
C19 P1 C20 C21 . . . . 142.6(5) ?
Au1 P1 C20 C21 . . . . 16.7(5) ?
C26 P1 C20 C25 . . . . 72.4(5) ?
C19 P1 C20 C25 . . . . -38.6(6) ?
Au1 P1 C20 C25 . . . . -164.4(4) ?
C25 C20 C21 C22 . . . . 0.0(9) ?
P1 C20 C21 C22 . . . . 178.8(5) ?
C20 C21 C22 C23 . . . . 0.5(10) ?
C21 C22 C23 C24 . . . . -0.9(11) ?
C22 C23 C24 C25 . . . . 0.8(11) ?
C23 C24 C25 C20 . . . . -0.3(10) ?
C21 C20 C25 C24 . . . . -0.1(10) ?
P1 C20 C25 C24 . . . . -178.9(5) ?
C20 P1 C26 C31 . . . . -66.9(6) ?
C19 P1 C26 C31 . . . . 44.5(6) ?
Au1 P1 C26 C31 . . . . 170.8(4) ?
C20 P1 C26 C27 . . . . 114.3(5) ?
C19 P1 C26 C27 . . . . -134.4(5) ?
Au1 P1 C26 C27 . . . . -8.0(6) ?
C31 C26 C27 C28 . . . . -0.5(10) ?
P1 C26 C27 C28 . . . . 178.3(6) ?
C26 C27 C28 C29 . . . . -0.6(12) ?
C27 C28 C29 C30 . . . . 0.8(12) ?
C28 C29 C30 C31 . . . . 0.1(11) ?
C27 C26 C31 C30 . . . . 1.4(9) ?
P1 C26 C31 C30 . . . . -177.4(5) ?
C29 C30 C31 C26 . . . . -1.3(10) ?
C38 P2 C32 C37 . . . . 50.4(6) ?
C19 P2 C32 C37 . . . . 163.3(6) ?
Au2 P2 C32 C37 . . . . -76.9(6) ?
C38 P2 C32 C33 . . . . -133.3(5) ?
C19 P2 C32 C33 . . . . -20.4(6) ?
Au2 P2 C32 C33 . . . . 99.4(5) ?
C37 C32 C33 C34 . . . . 0.9(10) ?
P2 C32 C33 C34 . . . . -175.3(5) ?
C32 C33 C34 C35 . . . . 0.0(11) ?
C33 C34 C35 C36 . . . . -0.9(12) ?
C34 C35 C36 C37 . . . . 0.9(13) ?
C33 C32 C37 C36 . . . . -1.0(11) ?
P2 C32 C37 C36 . . . . 175.4(6) ?
C35 C36 C37 C32 . . . . 0.1(13) ?
C32 P2 C38 C39 . . . . -134.5(5) ?
C19 P2 C38 C39 . . . . 113.6(5) ?
Au2 P2 C38 C39 . . . . -9.4(6) ?
C32 P2 C38 C43 . . . . 49.2(6) ?
C19 P2 C38 C43 . . . . -62.8(5) ?
Au2 P2 C38 C43 . . . . 174.2(4) ?
C43 C38 C39 C40 . . . . 0.4(10) ?
P2 C38 C39 C40 . . . . -176.0(5) ?
C38 C39 C40 C41 . . . . 0.8(11) ?
C39 C40 C41 C42 . . . . -1.6(12) ?
C40 C41 C42 C43 . . . . 1.1(12) ?
C39 C38 C43 C42 . . . . -0.9(10) ?
P2 C38 C43 C42 . . . . 175.5(5) ?
C41 C42 C43 C38 . . . . 0.1(11) ?
